data_7238319
loop_
_publ_author_name
'Constable, Edwin C.'
'Housecroft, Catherine E.'
'Price, Jason R.'
'Zampese, Jennifer A.'

_publ_section_title
;
 When five are six: the myth of five-coordinate copper(ii) in
 supramolecular chemistry
;
_journal_issue 10
_journal_name_full CrystEngComm
_journal_page_first 3163
_journal_paper_doi 10.1039/c0ce00019a
_journal_volume 12
_journal_year 2010
_chemical_formula_moiety '2(C54 H44 Cu2 N10 S2), C4 H10 O, 8(F6 P), 1.5(C2 H3 N), 3(H2 O)'
_chemical_formula_sum 'C115 H108.5 Cu4 F48 N21.5 O4 P8 S4'
_chemical_formula_weight 3397.98
_space_group_IT_number 2
_space_group_name_Hall '-P 1'
_space_group_name_H-M_alt 'P -1'
_symmetry_cell_setting triclinic
_symmetry_space_group_name_Hall '-P 1'
_symmetry_space_group_name_H-M 'P -1'
_atom_sites_solution_hydrogens geom
_atom_sites_solution_primary direct
_atom_sites_solution_secondary difmap
_audit_creation_method SHELXL-97
_cell_angle_alpha 86.03(3)
_cell_angle_beta 76.02(3)
_cell_angle_gamma 88.28(3)
_cell_formula_units_Z 1
_cell_length_a 11.866(2)
_cell_length_b 14.572(3)
_cell_length_c 22.212(4)
_cell_measurement_reflns_used 5096
_cell_measurement_temperature 173(2)
_cell_measurement_theta_max 45.07
_cell_measurement_theta_min 5.45
_cell_volume 3717.7(13)
_computing_cell_refinement 'Stoe IPDS'
_computing_data_collection 'Stoe IPDS'
_computing_data_reduction 'Stoe IPDS'
_computing_molecular_graphics 'Bruker SHELXTL'
_computing_publication_material 'Bruker SHELXTL'
_computing_structure_refinement 'SHELXL-97 (Sheldrick, 1997)'
_computing_structure_solution 'SHELXS-97 (Sheldrick, 1990)'
_diffrn_ambient_temperature 173(2)
_diffrn_measured_fraction_theta_full 0.993
_diffrn_measured_fraction_theta_max 0.993
_diffrn_measurement_device_type 'Stoe IPDS'
_diffrn_measurement_method '\w scans'
_diffrn_radiation_monochromator graphite
_diffrn_radiation_source 'fine-focus sealed tube'
_diffrn_radiation_type MoK\a
_diffrn_radiation_wavelength 0.71073
_diffrn_reflns_av_R_equivalents 0.0786
_diffrn_reflns_av_sigmaI/netI 0.0355
_diffrn_reflns_limit_h_max 14
_diffrn_reflns_limit_h_min -14
_diffrn_reflns_limit_k_max 17
_diffrn_reflns_limit_k_min -17
_diffrn_reflns_limit_l_max 26
_diffrn_reflns_limit_l_min -26
_diffrn_reflns_number 87691
_diffrn_reflns_theta_full 25.05
_diffrn_reflns_theta_max 25.05
_diffrn_reflns_theta_min 2.58
_exptl_absorpt_coefficient_mu 0.820
_exptl_absorpt_correction_T_max 0.9601
_exptl_absorpt_correction_T_min 0.6612
_exptl_absorpt_correction_type multi-scan
_exptl_absorpt_process_details '(Blessing 1951)'
_exptl_crystal_colour blue
_exptl_crystal_density_diffrn 1.515
_exptl_crystal_density_method 'not measured'
_exptl_crystal_description block
_exptl_crystal_F_000 1677
_exptl_crystal_size_max 0.55
_exptl_crystal_size_mid 0.18
_exptl_crystal_size_min 0.05
_refine_diff_density_max 1.657
_refine_diff_density_min -1.351
_refine_diff_density_rms 0.091
_refine_ls_extinction_method none
_refine_ls_goodness_of_fit_ref 1.078
_refine_ls_hydrogen_treatment constr
_refine_ls_matrix_type full
_refine_ls_number_parameters 976
_refine_ls_number_reflns 13087
_refine_ls_number_restraints 68
_refine_ls_restrained_S_all 1.095
_refine_ls_R_factor_all 0.0712
_refine_ls_R_factor_gt 0.0655
_refine_ls_shift/su_max 0.037
_refine_ls_shift/su_mean 0.001
_refine_ls_structure_factor_coef Fsqd
_refine_ls_weighting_details 'calc w=1/[\s^2^(Fo^2^)+(0.0794P)^2^+10.1085P] where P=(Fo^2^+2Fc^2^)/3'
_refine_ls_weighting_scheme calc
_refine_ls_wR_factor_gt 0.1722
_refine_ls_wR_factor_ref 0.1779
_reflns_number_gt 11985
_reflns_number_total 13087
_reflns_threshold_expression >2sigma(I)
_cod_data_source_file c0ce00019a.txt
_cod_data_source_block jp108
_cod_depositor_comments
;
The following automatic conversions were performed:

data item '_symmetry_cell_setting' value 'Triclinic' was changed to
'triclinic' in accordance with the
/home/saulius/struct/COD-crude-data/automatic-downloads/DataCite-retrospective/RSC/depositions/lib/dictionaries/cif_core.dic
dictionary named 'cif_core.dic' version 2.4.2 last updated on
2011-04-26.

Automatic conversion script
Id: cif_fix_values 6909 2019-04-08 15:41:33Z antanas 
;
_cod_original_sg_symbol_Hall -P1
_cod_original_sg_symbol_H-M P-1
_cod_database_code 7238319

loop_
_symmetry_equiv_pos_as_xyz
'x, y, z'
'-x, -y, -z'

loop_
_atom_site_label
_atom_site_type_symbol
_atom_site_fract_x
_atom_site_fract_y
_atom_site_fract_z
_atom_site_U_iso_or_equiv
_atom_site_adp_type
_atom_site_occupancy
_atom_site_symmetry_multiplicity
_atom_site_calc_flag
_atom_site_refinement_flags
_atom_site_disorder_assembly
_atom_site_disorder_group
Cu1 Cu 0.31729(4) 0.24620(3) 0.11980(2) 0.03440(15) Uani 1 1 d . . .
N1 N 0.3944(3) 0.3294(2) 0.04388(17) 0.0355(8) Uani 1 1 d . . .
N2 N 0.1898(3) 0.3319(2) 0.11479(16) 0.0317(7) Uani 1 1 d . . .
N3 N 0.1977(3) 0.2053(3) 0.1993(2) 0.0498(10) Uani 1 1 d . . .
C1 C 0.5032(4) 0.3205(3) 0.0084(2) 0.0444(11) Uani 1 1 d . . .
H1A H 0.5543 0.2761 0.0212 0.053 Uiso 1 1 calc R . .
C2 C 0.5430(4) 0.3741(4) -0.0462(2) 0.0484(12) Uani 1 1 d . . .
H2A H 0.6198 0.3660 -0.0705 0.058 Uiso 1 1 calc R . .
C3 C 0.4695(4) 0.4394(4) -0.0647(2) 0.0481(11) Uani 1 1 d . . .
H3A H 0.4949 0.4763 -0.1023 0.058 Uiso 1 1 calc R . .
C4 C 0.3577(4) 0.4506(3) -0.0276(2) 0.0393(10) Uani 1 1 d . . .
H4A H 0.3063 0.4960 -0.0391 0.047 Uiso 1 1 calc R . .
C5 C 0.3226(3) 0.3946(3) 0.02609(19) 0.0330(9) Uani 1 1 d . . .
C6 C 0.2058(3) 0.3990(3) 0.06919(18) 0.0292(8) Uani 1 1 d . . .
C7 C 0.1191(3) 0.4639(3) 0.06569(19) 0.0309(8) Uani 1 1 d . . .
H7A H 0.1301 0.5111 0.0332 0.037 Uiso 1 1 calc R . .
C8 C 0.0156(3) 0.4576(3) 0.11135(19) 0.0305(8) Uani 1 1 d . . .
C9 C 0.0006(3) 0.3886(3) 0.1588(2) 0.0326(9) Uani 1 1 d . . .
H9A H -0.0698 0.3838 0.1901 0.039 Uiso 1 1 calc R . .
C10 C 0.0919(3) 0.3267(3) 0.1590(2) 0.0338(9) Uani 1 1 d . . .
C11 C 0.0941(4) 0.2508(3) 0.2067(3) 0.0491(12) Uani 1 1 d . . .
C12 C -0.0002(5) 0.2267(5) 0.2550(4) 0.085(2) Uani 1 1 d . . .
H12A H -0.0722 0.2590 0.2594 0.102 Uiso 1 1 calc R . .
C13 C 0.0126(7) 0.1544(6) 0.2969(5) 0.125(4) Uani 1 1 d U . .
H13A H -0.0510 0.1361 0.3302 0.150 Uiso 1 1 calc R . .
C14 C 0.1194(7) 0.1087(6) 0.2898(5) 0.124(4) Uani 1 1 d U . .
H14A H 0.1303 0.0602 0.3188 0.148 Uiso 1 1 calc R . .
C15 C 0.2086(6) 0.1350(5) 0.2401(4) 0.083(2) Uani 1 1 d . . .
H15A H 0.2805 0.1023 0.2344 0.099 Uiso 1 1 calc R . .
S1 S -0.09112(9) 0.54345(8) 0.10306(5) 0.0359(2) Uani 1 1 d . . .
S2 S -0.23885(9) 0.50205(8) 0.16595(5) 0.0356(2) Uani 1 1 d . . .
Cu2 Cu -0.28994(4) 0.73605(4) 0.40645(3) 0.04081(16) Uani 1 1 d . . .
N4 N -0.1146(3) 0.7394(3) 0.3740(2) 0.0543(11) Uani 1 1 d . . .
N5 N -0.2716(3) 0.6695(2) 0.33211(16) 0.0300(7) Uani 1 1 d . . .
N6 N -0.4576(3) 0.7013(3) 0.41281(17) 0.0387(8) Uani 1 1 d . . .
C16 C -0.0392(5) 0.7842(5) 0.3982(3) 0.076(2) Uani 1 1 d . . .
H16A H -0.0665 0.8082 0.4379 0.091 Uiso 1 1 calc R . .
C17 C 0.0760(5) 0.7965(5) 0.3675(3) 0.078(2) Uani 1 1 d . . .
H17A H 0.1264 0.8290 0.3856 0.094 Uiso 1 1 calc R . .
C18 C 0.1163(4) 0.7610(4) 0.3105(3) 0.0684(18) Uani 1 1 d . . .
H18A H 0.1950 0.7690 0.2884 0.082 Uiso 1 1 calc R . .
C19 C 0.0405(4) 0.7131(4) 0.2853(3) 0.0535(13) Uani 1 1 d . . .
H19A H 0.0672 0.6869 0.2463 0.064 Uiso 1 1 calc R . .
C20 C -0.0741(4) 0.7041(3) 0.3179(2) 0.0406(10) Uani 1 1 d . . .
C21 C -0.1648(3) 0.6578(3) 0.29557(19) 0.0320(8) Uani 1 1 d . . .
C22 C -0.1478(3) 0.6067(3) 0.2440(2) 0.0333(9) Uani 1 1 d . . .
H22A H -0.0721 0.5972 0.2186 0.040 Uiso 1 1 calc R . .
C23 C -0.2448(3) 0.5692(3) 0.23011(18) 0.0297(8) Uani 1 1 d . . .
C24 C -0.3556(3) 0.5821(3) 0.26836(18) 0.0291(8) Uani 1 1 d . . .
H24A H -0.4219 0.5568 0.2592 0.035 Uiso 1 1 calc R . .
C25 C -0.3661(3) 0.6326(3) 0.31975(18) 0.0274(8) Uani 1 1 d . . .
C26 C -0.4743(3) 0.6533(3) 0.36599(18) 0.0286(8) Uani 1 1 d . . .
C27 C -0.5837(3) 0.6263(3) 0.3628(2) 0.0330(9) Uani 1 1 d . . .
H27A H -0.5931 0.5923 0.3294 0.040 Uiso 1 1 calc R . .
C28 C -0.6794(4) 0.6498(3) 0.4093(2) 0.0364(9) Uani 1 1 d . . .
H28A H -0.7553 0.6332 0.4076 0.044 Uiso 1 1 calc R . .
C29 C -0.6630(4) 0.6971(3) 0.4576(2) 0.0443(11) Uani 1 1 d . . .
H29A H -0.7269 0.7129 0.4903 0.053 Uiso 1 1 calc R . .
C30 C -0.5502(4) 0.7218(4) 0.4576(2) 0.0510(13) Uani 1 1 d . . .
H30A H -0.5388 0.7546 0.4911 0.061 Uiso 1 1 calc R . .
N7 N 0.3206(3) 0.1159(3) 0.0752(2) 0.0472(10) Uani 1 1 d . . .
N8 N 0.4577(3) 0.1837(2) 0.14120(17) 0.0363(8) Uani 1 1 d . . .
C31 C 0.1576(6) 0.1548(5) 0.0283(4) 0.091(3) Uani 1 1 d . . .
H31A H 0.1024 0.1691 0.0671 0.136 Uiso 1 1 calc R . .
H31B H 0.1161 0.1281 0.0007 0.136 Uiso 1 1 calc R . .
H31C H 0.1959 0.2113 0.0080 0.136 Uiso 1 1 calc R . .
C32 C 0.2468(5) 0.0874(4) 0.0422(3) 0.0625(15) Uani 1 1 d . . .
C33 C 0.2524(6) -0.0032(5) 0.0239(4) 0.087(2) Uani 1 1 d . . .
H33A H 0.2021 -0.0227 0.0000 0.105 Uiso 1 1 calc R . .
C34 C 0.3311(10) -0.0623(6) 0.0411(6) 0.134(4) Uani 1 1 d . . .
H34A H 0.3337 -0.1245 0.0305 0.160 Uiso 1 1 calc R . .
C35 C 0.4081(8) -0.0334(5) 0.0741(5) 0.109(3) Uani 1 1 d . . .
H35A H 0.4640 -0.0748 0.0854 0.131 Uiso 1 1 calc R . .
C36 C 0.4011(5) 0.0577(3) 0.0901(3) 0.0537(13) Uani 1 1 d . . .
C37 C 0.4811(4) 0.0951(3) 0.1245(2) 0.0433(10) Uani 1 1 d . . .
C38 C 0.5728(5) 0.0453(4) 0.1394(3) 0.0545(13) Uani 1 1 d . . .
H38A H 0.5887 -0.0157 0.1268 0.065 Uiso 1 1 calc R . .
C39 C 0.6401(5) 0.0844(4) 0.1722(3) 0.0595(14) Uani 1 1 d . . .
H39A H 0.7021 0.0501 0.1835 0.071 Uiso 1 1 calc R . .
C40 C 0.6183(4) 0.1730(4) 0.1888(2) 0.0519(12) Uani 1 1 d . . .
H40A H 0.6655 0.2010 0.2111 0.062 Uiso 1 1 calc R . .
C41 C 0.5255(4) 0.2219(3) 0.1725(2) 0.0394(10) Uani 1 1 d . . .
C42 C 0.5010(5) 0.3207(4) 0.1873(3) 0.0571(13) Uani 1 1 d . . .
H42A H 0.5402 0.3609 0.1517 0.086 Uiso 1 1 calc R . .
H42B H 0.5298 0.3329 0.2237 0.086 Uiso 1 1 calc R . .
H42C H 0.4171 0.3327 0.1961 0.086 Uiso 1 1 calc R . .
N9 N -0.3043(3) 0.8790(3) 0.4208(2) 0.0471(10) Uani 1 1 d . . .
N10 N -0.3022(3) 0.7332(3) 0.49914(17) 0.0391(8) Uani 1 1 d . . .
C43 C -0.2651(8) 0.9226(7) 0.3099(4) 0.113(3) Uani 1 1 d U . .
H43A H -0.2760 0.9760 0.2825 0.169 Uiso 1 1 calc R . .
H43B H -0.3152 0.8727 0.3052 0.169 Uiso 1 1 calc R . .
H43C H -0.1837 0.9020 0.2988 0.169 Uiso 1 1 calc R . .
C44 C -0.2954(5) 0.9481(4) 0.3745(4) 0.082(2) Uani 1 1 d . . .
C45 C -0.3098(8) 1.0369(6) 0.3870(7) 0.120(4) Uani 1 1 d . . .
H45A H -0.2998 1.0839 0.3544 0.144 Uiso 1 1 calc R . .
C46 C -0.3386(9) 1.0575(5) 0.4462(7) 0.121(4) Uani 1 1 d U . .
H46A H -0.3576 1.1196 0.4552 0.146 Uiso 1 1 calc R . .
C47 C -0.3424(8) 0.9889(7) 0.4986(6) 0.126(4) Uani 1 1 d . . .
H47A H -0.3557 1.0047 0.5406 0.151 Uiso 1 1 calc R . .
C48 C -0.3244(4) 0.8965(4) 0.4805(3) 0.0601(16) Uani 1 1 d . . .
C49 C -0.3217(4) 0.8149(5) 0.5249(2) 0.0572(15) Uani 1 1 d . . .
C50 C -0.3366(7) 0.8205(9) 0.5885(4) 0.114(4) Uani 1 1 d . . .
H50A H -0.3515 0.8784 0.6062 0.137 Uiso 1 1 calc R . .
C51 C -0.3298(9) 0.7433(12) 0.6251(4) 0.132(5) Uani 1 1 d U . .
H51A H -0.3382 0.7472 0.6684 0.159 Uiso 1 1 calc R . .
C52 C -0.3114(7) 0.6612(9) 0.6003(4) 0.113(4) Uani 1 1 d . . .
H52A H -0.3078 0.6069 0.6261 0.136 Uiso 1 1 calc R . .
C53 C -0.2971(5) 0.6556(5) 0.5351(3) 0.0708(19) Uani 1 1 d . . .
C54 C -0.2766(8) 0.5684(5) 0.5027(5) 0.109(3) Uani 1 1 d U . .
H54A H -0.3491 0.5494 0.4937 0.163 Uiso 1 1 calc R . .
H54B H -0.2500 0.5203 0.5293 0.163 Uiso 1 1 calc R . .
H54C H -0.2173 0.5780 0.4636 0.163 Uiso 1 1 calc R . .
P1 P 0.84116(11) 0.26940(8) 0.02979(6) 0.0418(3) Uani 1 1 d . . .
F10 F 0.7720(4) 0.3533(3) 0.0652(2) 0.0896(13) Uani 1 1 d . . .
F11 F 0.8093(4) 0.3103(3) -0.03251(18) 0.0840(11) Uani 1 1 d . . .
F12 F 0.8713(3) 0.2306(3) 0.09264(16) 0.0698(9) Uani 1 1 d . . .
F13 F 0.9575(3) 0.3271(3) 0.01318(18) 0.0800(11) Uani 1 1 d . . .
F14 F 0.9074(3) 0.1851(3) -0.0050(2) 0.0795(11) Uani 1 1 d . . .
F15 F 0.7237(3) 0.2124(2) 0.04601(16) 0.0617(8) Uani 1 1 d . . .
P2 P 0.68938(12) 0.33419(9) 0.35117(6) 0.0462(3) Uani 1 1 d . . .
F20 F 0.6751(5) 0.4172(3) 0.3935(2) 0.1042(15) Uani 1 1 d . . .
F21 F 0.5906(3) 0.2779(3) 0.39812(19) 0.0903(13) Uani 1 1 d . . .
F22 F 0.7131(4) 0.2490(3) 0.30746(19) 0.0857(11) Uani 1 1 d . . .
F23 F 0.5978(3) 0.3807(3) 0.31617(18) 0.0780(11) Uani 1 1 d . . .
F24 F 0.7819(3) 0.2874(3) 0.38595(17) 0.0704(9) Uani 1 1 d . . .
F25 F 0.7931(3) 0.3869(3) 0.30297(18) 0.0775(10) Uani 1 1 d . . .
P3 P 0.39361(12) 0.92879(9) 0.30876(7) 0.0495(3) Uani 1 1 d . . .
F30 F 0.3604(4) 0.8243(2) 0.3202(2) 0.0844(12) Uani 1 1 d . . .
F31 F 0.4240(4) 1.0351(3) 0.2982(2) 0.1010(15) Uani 1 1 d . . .
F32 F 0.4565(3) 0.9195(4) 0.36492(18) 0.0929(13) Uani 1 1 d . . .
F33 F 0.5116(3) 0.9040(3) 0.26146(19) 0.0826(11) Uani 1 1 d . . .
F34 F 0.3289(4) 0.9385(3) 0.25322(19) 0.0818(11) Uani 1 1 d . . .
F35 F 0.2744(3) 0.9561(3) 0.35648(19) 0.0815(11) Uani 1 1 d . . .
P4 P 0.26108(10) 0.51633(9) 0.23235(6) 0.0401(3) Uani 1 1 d . . .
F40 F 0.2792(3) 0.6217(2) 0.20870(18) 0.0708(9) Uani 1 1 d . . .
F41 F 0.2417(3) 0.4104(2) 0.25605(16) 0.0648(8) Uani 1 1 d . . .
F42 F 0.3940(2) 0.5085(2) 0.23733(16) 0.0638(9) Uani 1 1 d . . .
F43 F 0.1286(2) 0.5238(2) 0.22716(17) 0.0631(9) Uani 1 1 d . . .
F44 F 0.2228(3) 0.5460(3) 0.30211(14) 0.0633(9) Uani 1 1 d . . .
F45 F 0.3009(3) 0.4861(2) 0.16238(13) 0.0563(8) Uani 1 1 d . . .
N100 N 0.0353(11) 0.6235(12) 0.4984(8) 0.171(6) Uani 0.75 1 d PU A 1
C100 C 0.0212(9) 0.5992(11) 0.5533(8) 0.127(6) Uani 0.75 1 d P A 1
C101 C 0.0068(8) 0.5563(8) 0.6128(5) 0.091(3) Uani 0.75 1 d P A 1
H10A H -0.0222 0.4939 0.6132 0.136 Uiso 0.75 1 calc PR A 1
H10B H -0.0492 0.5917 0.6427 0.136 Uiso 0.75 1 calc PR A 1
H10C H 0.0815 0.5531 0.6243 0.136 Uiso 0.75 1 calc PR A 1
O300 O 0.7997(15) -0.1192(9) 0.1365(6) 0.149(6) Uani 0.50 1 d PDU B 1
C301 C 0.911(2) -0.1009(16) 0.1429(10) 0.136(8) Uani 0.50 1 d PDU B 1
H30B H 0.9650 -0.1327 0.1093 0.163 Uiso 0.50 1 calc PR B 1
H30C H 0.9173 -0.1344 0.1823 0.163 Uiso 0.50 1 calc PR B 1
C302 C 0.9631(19) -0.009(2) 0.1433(13) 0.173(10) Uani 0.50 1 d PU B 1
H30D H 0.9813 0.0199 0.1011 0.259 Uiso 0.50 1 calc PR B 1
H30E H 1.0344 -0.0173 0.1581 0.259 Uiso 0.50 1 calc PR B 1
H30F H 0.9078 0.0293 0.1711 0.259 Uiso 0.50 1 calc PR B 1
C303 C 0.7270(18) -0.2079(8) 0.1446(8) 0.093(6) Uani 0.50 1 d PD B 1
H30G H 0.7794 -0.2533 0.1202 0.112 Uiso 0.50 1 calc PR B 1
H30H H 0.7175 -0.2296 0.1887 0.112 Uiso 0.50 1 calc PR B 1
C304 C 0.623(2) -0.2207(11) 0.1328(11) 0.127(7) Uani 0.50 1 d PU B 1
H30I H 0.5633 -0.1881 0.1623 0.191 Uiso 0.50 1 calc PR B 1
H30J H 0.6065 -0.2866 0.1372 0.191 Uiso 0.50 1 calc PR B 1
H30K H 0.6246 -0.1968 0.0903 0.191 Uiso 0.50 1 calc PR B 1
O400 O 0.503(3) -0.2545(19) 0.1792(15) 0.129(10) Uani 0.25 1 d P C 2
O100 O 0.0000 1.0000 0.5000 0.135(10) Uani 0.50 2 d SP D 1
O101 O 0.000(3) 0.9224(12) 0.5147(12) 0.198(12) Uani 0.50 1 d P E 2
O401 O 0.839(3) -0.190(2) 0.1407(14) 0.124(9) Uiso 0.25 1 d P F 2
O500 O -0.023(4) 0.451(3) 0.572(2) 0.212(18) Uiso 0.25 1 d P G 3

loop_
_atom_site_aniso_label
_atom_site_aniso_U_11
_atom_site_aniso_U_22
_atom_site_aniso_U_33
_atom_site_aniso_U_23
_atom_site_aniso_U_13
_atom_site_aniso_U_12
Cu1 0.0274(3) 0.0327(3) 0.0415(3) -0.0052(2) -0.0047(2) 0.00404(19)
N1 0.0282(17) 0.0396(19) 0.0378(19) -0.0068(15) -0.0053(15) 0.0024(14)
N2 0.0271(17) 0.0307(17) 0.0371(19) -0.0103(14) -0.0051(14) 0.0014(13)
N3 0.037(2) 0.042(2) 0.061(3) 0.0109(19) 0.0015(19) 0.0076(17)
C1 0.028(2) 0.054(3) 0.049(3) -0.006(2) -0.0047(19) 0.0070(19)
C2 0.029(2) 0.066(3) 0.044(3) -0.001(2) 0.0015(19) 0.005(2)
C3 0.039(2) 0.063(3) 0.038(3) 0.001(2) -0.001(2) -0.001(2)
C4 0.033(2) 0.050(3) 0.035(2) -0.0026(19) -0.0081(18) 0.0026(19)
C5 0.029(2) 0.041(2) 0.031(2) -0.0095(17) -0.0087(16) 0.0012(17)
C6 0.0255(19) 0.032(2) 0.032(2) -0.0092(16) -0.0083(16) 0.0002(15)
C7 0.031(2) 0.034(2) 0.029(2) -0.0095(16) -0.0080(16) 0.0003(16)
C8 0.0273(19) 0.034(2) 0.033(2) -0.0159(16) -0.0102(16) 0.0035(15)
C9 0.028(2) 0.033(2) 0.035(2) -0.0094(17) -0.0037(16) -0.0022(16)
C10 0.027(2) 0.032(2) 0.041(2) -0.0078(17) -0.0049(17) -0.0014(16)
C11 0.034(2) 0.045(3) 0.058(3) 0.008(2) 0.005(2) 0.0066(19)
C12 0.050(3) 0.076(4) 0.100(5) 0.041(4) 0.022(3) 0.021(3)
C13 0.071(5) 0.122(7) 0.134(7) 0.081(6) 0.039(5) 0.030(4)
C14 0.075(5) 0.113(6) 0.135(7) 0.083(6) 0.038(5) 0.038(4)
C15 0.054(3) 0.069(4) 0.102(5) 0.037(4) 0.010(3) 0.020(3)
S1 0.0314(5) 0.0434(6) 0.0318(5) -0.0089(4) -0.0053(4) 0.0105(4)
S2 0.0274(5) 0.0459(6) 0.0353(5) -0.0186(4) -0.0071(4) 0.0038(4)
Cu2 0.0292(3) 0.0591(4) 0.0359(3) -0.0233(3) -0.0049(2) -0.0078(2)
N4 0.032(2) 0.080(3) 0.055(3) -0.033(2) -0.0109(18) -0.008(2)
N5 0.0261(16) 0.0308(17) 0.0338(18) -0.0096(14) -0.0063(14) -0.0006(13)
N6 0.0310(18) 0.053(2) 0.0319(19) -0.0175(16) -0.0015(15) -0.0081(16)
C16 0.042(3) 0.118(6) 0.074(4) -0.052(4) -0.011(3) -0.017(3)
C17 0.039(3) 0.111(5) 0.092(5) -0.053(4) -0.016(3) -0.014(3)
C18 0.027(2) 0.083(4) 0.095(5) -0.041(4) -0.003(3) -0.009(2)
C19 0.030(2) 0.064(3) 0.067(3) -0.032(3) -0.006(2) -0.003(2)
C20 0.028(2) 0.050(3) 0.046(3) -0.018(2) -0.0093(18) -0.0007(18)
C21 0.0263(19) 0.034(2) 0.036(2) -0.0097(17) -0.0053(16) 0.0021(16)
C22 0.0255(19) 0.038(2) 0.037(2) -0.0112(17) -0.0058(16) 0.0035(16)
C23 0.0296(19) 0.0305(19) 0.029(2) -0.0089(16) -0.0060(16) 0.0040(15)
C24 0.0277(19) 0.0282(19) 0.033(2) -0.0081(15) -0.0086(16) -0.0009(15)
C25 0.0255(18) 0.0267(18) 0.029(2) -0.0034(15) -0.0048(15) -0.0009(14)
C26 0.0286(19) 0.0286(19) 0.0281(19) -0.0040(15) -0.0051(15) -0.0029(15)
C27 0.029(2) 0.033(2) 0.036(2) -0.0062(17) -0.0050(17) -0.0033(16)
C28 0.028(2) 0.039(2) 0.040(2) -0.0024(18) -0.0016(17) -0.0066(16)
C29 0.033(2) 0.056(3) 0.039(2) -0.014(2) 0.0045(19) -0.005(2)
C30 0.038(2) 0.072(3) 0.041(3) -0.028(2) 0.003(2) -0.010(2)
N7 0.039(2) 0.043(2) 0.062(3) -0.0199(19) -0.0139(19) 0.0018(17)
N8 0.0291(17) 0.0389(19) 0.040(2) -0.0040(15) -0.0054(15) 0.0023(14)
C31 0.072(4) 0.094(5) 0.131(7) -0.051(5) -0.062(5) 0.018(4)
C32 0.047(3) 0.063(3) 0.083(4) -0.028(3) -0.020(3) -0.001(2)
C33 0.075(4) 0.076(4) 0.124(6) -0.055(4) -0.035(4) 0.000(4)
C34 0.152(9) 0.060(5) 0.225(13) -0.075(6) -0.100(9) 0.021(5)
C35 0.122(7) 0.050(4) 0.189(10) -0.050(5) -0.093(7) 0.028(4)
C36 0.053(3) 0.038(2) 0.074(4) -0.017(2) -0.020(3) 0.005(2)
C37 0.041(2) 0.034(2) 0.053(3) -0.005(2) -0.009(2) 0.0055(18)
C38 0.054(3) 0.042(3) 0.067(3) -0.002(2) -0.015(3) 0.015(2)
C39 0.047(3) 0.071(4) 0.060(3) 0.011(3) -0.017(3) 0.018(3)
C40 0.044(3) 0.068(3) 0.046(3) 0.002(2) -0.017(2) 0.003(2)
C41 0.035(2) 0.048(3) 0.035(2) -0.0055(19) -0.0079(18) 0.0014(19)
C42 0.060(3) 0.055(3) 0.064(3) -0.021(3) -0.025(3) 0.004(2)
N9 0.040(2) 0.0327(19) 0.074(3) 0.0042(19) -0.026(2) -0.0073(16)
N10 0.0343(19) 0.050(2) 0.0342(19) 0.0014(16) -0.0113(15) -0.0083(16)
C43 0.106(6) 0.133(7) 0.100(6) 0.072(6) -0.047(5) -0.029(5)
C44 0.054(3) 0.050(3) 0.152(8) 0.033(4) -0.050(4) -0.019(3)
C45 0.086(6) 0.050(4) 0.224(14) 0.021(6) -0.046(7) -0.004(4)
C46 0.114(7) 0.035(4) 0.212(11) -0.021(6) -0.034(7) 0.023(4)
C47 0.090(6) 0.097(7) 0.209(12) -0.102(8) -0.048(7) 0.016(5)
C48 0.040(3) 0.045(3) 0.101(5) -0.039(3) -0.019(3) 0.003(2)
C49 0.034(2) 0.096(4) 0.045(3) -0.037(3) -0.004(2) -0.012(3)
C50 0.073(5) 0.210(11) 0.063(5) -0.070(6) -0.002(4) -0.038(6)
C51 0.104(7) 0.249(13) 0.044(4) 0.000(7) -0.011(4) -0.069(8)
C52 0.068(5) 0.192(10) 0.082(6) 0.081(7) -0.040(4) -0.057(6)
C53 0.051(3) 0.095(5) 0.068(4) 0.039(3) -0.027(3) -0.024(3)
C54 0.113(6) 0.053(4) 0.160(8) 0.041(5) -0.047(6) -0.004(4)
P1 0.0415(6) 0.0375(6) 0.0484(7) -0.0105(5) -0.0126(5) 0.0000(5)
F10 0.104(3) 0.060(2) 0.110(3) -0.042(2) -0.030(3) 0.030(2)
F11 0.096(3) 0.098(3) 0.066(2) 0.013(2) -0.039(2) -0.016(2)
F12 0.062(2) 0.088(2) 0.065(2) 0.0112(18) -0.0282(17) -0.0106(17)
F13 0.079(2) 0.087(3) 0.076(2) -0.0010(19) -0.0179(19) -0.044(2)
F14 0.0549(19) 0.078(2) 0.110(3) -0.053(2) -0.0162(19) 0.0153(17)
F15 0.0434(16) 0.068(2) 0.075(2) -0.0049(16) -0.0168(15) -0.0077(14)
P2 0.0516(7) 0.0500(7) 0.0357(6) 0.0038(5) -0.0091(5) -0.0066(6)
F20 0.134(4) 0.092(3) 0.103(3) -0.052(3) -0.052(3) 0.037(3)
F21 0.057(2) 0.116(3) 0.081(3) 0.042(2) 0.0022(19) -0.008(2)
F22 0.111(3) 0.074(2) 0.075(3) -0.0203(19) -0.022(2) -0.008(2)
F23 0.071(2) 0.089(3) 0.081(3) 0.029(2) -0.039(2) -0.0174(19)
F24 0.064(2) 0.079(2) 0.068(2) 0.0138(18) -0.0224(17) 0.0026(17)
F25 0.071(2) 0.076(2) 0.074(2) 0.0257(19) -0.0023(18) -0.0114(18)
P3 0.0484(7) 0.0483(7) 0.0525(8) -0.0028(6) -0.0129(6) -0.0067(6)
F30 0.087(3) 0.0478(19) 0.126(3) 0.019(2) -0.046(2) -0.0125(17)
F31 0.131(4) 0.061(2) 0.099(3) -0.022(2) 0.005(3) -0.035(2)
F32 0.063(2) 0.158(4) 0.064(2) -0.007(2) -0.0247(19) -0.015(2)
F33 0.068(2) 0.098(3) 0.077(3) -0.025(2) -0.0040(19) 0.002(2)
F34 0.111(3) 0.068(2) 0.081(3) -0.0083(19) -0.054(2) 0.016(2)
F35 0.056(2) 0.096(3) 0.085(3) -0.009(2) -0.0008(18) 0.0029(19)
P4 0.0318(6) 0.0516(7) 0.0394(6) -0.0183(5) -0.0089(5) -0.0047(5)
F40 0.070(2) 0.0505(18) 0.087(3) -0.0146(17) -0.0048(18) -0.0074(15)
F41 0.066(2) 0.0545(18) 0.069(2) -0.0061(15) -0.0066(16) -0.0056(15)
F42 0.0349(15) 0.088(2) 0.077(2) -0.0442(18) -0.0193(14) 0.0031(14)
F43 0.0383(15) 0.077(2) 0.084(2) -0.0351(18) -0.0252(15) 0.0024(14)
F44 0.0517(17) 0.094(2) 0.0466(17) -0.0343(16) -0.0077(14) -0.0031(16)
F45 0.0582(18) 0.074(2) 0.0392(15) -0.0232(14) -0.0105(13) -0.0044(15)
N100 0.090(7) 0.208(13) 0.192(12) 0.084(11) -0.015(8) 0.001(8)
C100 0.050(6) 0.171(13) 0.145(12) 0.072(11) -0.017(7) -0.028(7)
C101 0.059(5) 0.125(9) 0.082(7) 0.010(6) -0.006(5) -0.034(5)
O300 0.208(14) 0.107(9) 0.094(8) 0.016(7) 0.018(9) 0.097(10)
C301 0.187(17) 0.128(14) 0.073(10) -0.013(10) 0.000(12) 0.046(14)
C302 0.088(11) 0.189(17) 0.189(17) 0.045(14) 0.051(12) 0.018(12)
C303 0.146(16) 0.022(5) 0.091(11) -0.004(6) 0.009(10) 0.005(7)
C304 0.181(16) 0.039(7) 0.148(15) -0.025(8) -0.011(13) 0.021(10)
O400 0.18(3) 0.092(17) 0.13(2) -0.029(16) -0.06(2) 0.006(18)
O100 0.100(13) 0.27(3) 0.047(9) -0.025(17) -0.033(9) 0.02(2)
O101 0.27(3) 0.124(14) 0.19(2) -0.087(16) -0.015(19) -0.026(17)

loop_
_atom_type_symbol
_atom_type_description
_atom_type_scat_dispersion_real
_atom_type_scat_dispersion_imag
_atom_type_scat_source
C C 0.0033 0.0016 'International Tables Vol C Tables 4.2.6.8 and 6.1.1.4'
H H 0.0000 0.0000 'International Tables Vol C Tables 4.2.6.8 and 6.1.1.4'
N N 0.0061 0.0033 'International Tables Vol C Tables 4.2.6.8 and 6.1.1.4'
F F 0.0171 0.0103 'International Tables Vol C Tables 4.2.6.8 and 6.1.1.4'
P P 0.1023 0.0942 'International Tables Vol C Tables 4.2.6.8 and 6.1.1.4'
S S 0.1246 0.1234 'International Tables Vol C Tables 4.2.6.8 and 6.1.1.4'
Cu Cu 0.3201 1.2651 'International Tables Vol C Tables 4.2.6.8 and 6.1.1.4'
O O 0.0106 0.0060 'International Tables Vol C Tables 4.2.6.8 and 6.1.1.4'

loop_
_geom_angle_atom_site_label_1
_geom_angle_atom_site_label_2
_geom_angle_atom_site_label_3
_geom_angle
N2 Cu1 N8 163.77(14)
N2 Cu1 N3 79.46(15)
N8 Cu1 N3 97.76(16)
N2 Cu1 N1 79.43(14)
N8 Cu1 N1 100.78(14)
N3 Cu1 N1 158.01(15)
N2 Cu1 N7 116.96(15)
N8 Cu1 N7 79.15(15)
N3 Cu1 N7 95.49(17)
N1 Cu1 N7 99.51(16)
C1 N1 C5 118.7(4)
C1 N1 Cu1 126.7(3)
C5 N1 Cu1 114.4(3)
C10 N2 C6 121.2(3)
C10 N2 Cu1 119.4(3)
C6 N2 Cu1 119.2(3)
C15 N3 C11 118.9(4)
C15 N3 Cu1 126.9(4)
C11 N3 Cu1 113.9(3)
N1 C1 C2 122.1(4)
N1 C1 H1A 118.9
C2 C1 H1A 118.9
C3 C2 C1 119.2(4)
C3 C2 H2A 120.4
C1 C2 H2A 120.4
C2 C3 C4 119.2(5)
C2 C3 H3A 120.4
C4 C3 H3A 120.4
C5 C4 C3 119.0(4)
C5 C4 H4A 120.5
C3 C4 H4A 120.5
N1 C5 C4 121.8(4)
N1 C5 C6 114.0(4)
C4 C5 C6 124.2(4)
N2 C6 C7 121.0(4)
N2 C6 C5 112.6(3)
C7 C6 C5 126.4(4)
C6 C7 C8 117.8(4)
C6 C7 H7A 121.1
C8 C7 H7A 121.1
C9 C8 C7 120.6(4)
C9 C8 S1 124.6(3)
C7 C8 S1 114.8(3)
C8 C9 C10 117.8(4)
C8 C9 H9A 121.1
C10 C9 H9A 121.1
N2 C10 C9 121.5(4)
N2 C10 C11 112.8(4)
C9 C10 C11 125.7(4)
N3 C11 C12 121.8(5)
N3 C11 C10 114.2(4)
C12 C11 C10 124.0(4)
C11 C12 C13 118.6(6)
C11 C12 H12A 120.7
C13 C12 H12A 120.7
C12 C13 C14 119.6(6)
C12 C13 H13A 120.2
C14 C13 H13A 120.2
C15 C14 C13 118.8(6)
C15 C14 H14A 120.6
C13 C14 H14A 120.6
N3 C15 C14 122.3(6)
N3 C15 H15A 118.8
C14 C15 H15A 118.8
C8 S1 S2 105.02(15)
C23 S2 S1 104.13(15)
N5 Cu2 N10 148.77(15)
N5 Cu2 N4 79.58(15)
N10 Cu2 N4 100.09(16)
N5 Cu2 N6 79.37(14)
N10 Cu2 N6 96.43(15)
N4 Cu2 N6 158.76(15)
N5 Cu2 N9 131.77(16)
N10 Cu2 N9 79.44(17)
N4 Cu2 N9 93.55(17)
N6 Cu2 N9 102.56(15)
C20 N4 C16 118.0(4)
C20 N4 Cu2 114.8(3)
C16 N4 Cu2 126.4(4)
C21 N5 C25 121.6(3)
C21 N5 Cu2 119.2(3)
C25 N5 Cu2 119.1(3)
C30 N6 C26 118.1(4)
C30 N6 Cu2 126.7(3)
C26 N6 Cu2 115.2(3)
N4 C16 C17 122.7(5)
N4 C16 H16A 118.7
C17 C16 H16A 118.7
C18 C17 C16 118.9(5)
C18 C17 H17A 120.5
C16 C17 H17A 120.5
C17 C18 C19 119.2(5)
C17 C18 H18A 120.4
C19 C18 H18A 120.4
C20 C19 C18 119.1(5)
C20 C19 H19A 120.4
C18 C19 H19A 120.4
N4 C20 C19 122.0(4)
N4 C20 C21 113.3(4)
C19 C20 C21 124.7(4)
N5 C21 C22 120.8(4)
N5 C21 C20 112.5(3)
C22 C21 C20 126.7(4)
C21 C22 C23 118.3(4)
C21 C22 H22A 120.9
C23 C22 H22A 120.9
C22 C23 C24 120.4(4)
C22 C23 S2 124.3(3)
C24 C23 S2 115.3(3)
C25 C24 C23 118.2(4)
C25 C24 H24A 120.9
C23 C24 H24A 120.9
N5 C25 C24 120.6(3)
N5 C25 C26 112.7(3)
C24 C25 C26 126.6(3)
N6 C26 C27 122.2(4)
N6 C26 C25 113.6(3)
C27 C26 C25 124.2(4)
C26 C27 C28 118.9(4)
C26 C27 H27A 120.5
C28 C27 H27A 120.5
C29 C28 C27 119.2(4)
C29 C28 H28A 120.4
C27 C28 H28A 120.4
C28 C29 C30 118.5(4)
C28 C29 H29A 120.7
C30 C29 H29A 120.7
N6 C30 C29 123.0(4)
N6 C30 H30A 118.5
C29 C30 H30A 118.5
C36 N7 C32 120.3(4)
C36 N7 Cu1 110.9(3)
C32 N7 Cu1 128.4(4)
C41 N8 C37 118.8(4)
C41 N8 Cu1 124.2(3)
C37 N8 Cu1 117.0(3)
C32 C31 H31A 109.5
C32 C31 H31B 109.5
H31A C31 H31B 109.5
C32 C31 H31C 109.5
H31A C31 H31C 109.5
H31B C31 H31C 109.5
N7 C32 C33 120.7(6)
N7 C32 C31 117.7(5)
C33 C32 C31 121.5(6)
C34 C33 C32 118.5(6)
C34 C33 H33A 120.8
C32 C33 H33A 120.8
C33 C34 C35 121.2(6)
C33 C34 H34A 119.4
C35 C34 H34A 119.4
C34 C35 C36 118.3(7)
C34 C35 H35A 120.9
C36 C35 H35A 120.9
N7 C36 C35 121.0(5)
N7 C36 C37 117.0(4)
C35 C36 C37 122.0(5)
N8 C37 C38 121.2(5)
N8 C37 C36 115.2(4)
C38 C37 C36 123.6(4)
C39 C38 C37 119.6(5)
C39 C38 H38A 120.2
C37 C38 H38A 120.2
C38 C39 C40 119.8(5)
C38 C39 H39A 120.1
C40 C39 H39A 120.1
C39 C40 C41 119.2(5)
C39 C40 H40A 120.4
C41 C40 H40A 120.4
N8 C41 C40 121.4(4)
N8 C41 C42 117.3(4)
C40 C41 C42 121.2(4)
C41 C42 H42A 109.5
C41 C42 H42B 109.5
H42A C42 H42B 109.5
C41 C42 H42C 109.5
H42A C42 H42C 109.5
H42B C42 H42C 109.5
C48 N9 C44 122.0(6)
C48 N9 Cu2 113.0(3)
C44 N9 Cu2 125.0(5)
C49 N10 C53 120.1(5)
C49 N10 Cu2 115.9(4)
C53 N10 Cu2 124.0(4)
C44 C43 H43A 109.5
C44 C43 H43B 109.5
H43A C43 H43B 109.5
C44 C43 H43C 109.5
H43A C43 H43C 109.5
H43B C43 H43C 109.5
C45 C44 N9 122.0(10)
C45 C44 C43 119.8(9)
N9 C44 C43 118.2(6)
C46 C45 C44 118.2(10)
C46 C45 H45A 120.9
C44 C45 H45A 120.9
C45 C46 C47 123.4(7)
C45 C46 H46A 118.3
C47 C46 H46A 118.3
C48 C47 C46 113.8(9)
C48 C47 H47A 123.1
C46 C47 H47A 123.1
N9 C48 C47 120.2(8)
N9 C48 C49 115.8(4)
C47 C48 C49 123.9(8)
N10 C49 C50 120.7(8)
N10 C49 C48 115.5(4)
C50 C49 C48 123.8(7)
C51 C50 C49 119.9(10)
C51 C50 H50A 120.1
C49 C50 H50A 120.1
C52 C51 C50 120.2(8)
C52 C51 H51A 119.9
C50 C51 H51A 119.9
C51 C52 C53 119.8(9)
C51 C52 H52A 120.1
C53 C52 H52A 120.1
N10 C53 C52 119.3(8)
N10 C53 C54 116.3(6)
C52 C53 C54 124.4(8)
C53 C54 H54A 109.5
C53 C54 H54B 109.5
H54A C54 H54B 109.5
C53 C54 H54C 109.5
H54A C54 H54C 109.5
H54B C54 H54C 109.5
F14 P1 F12 90.5(2)
F14 P1 F13 90.8(2)
F12 P1 F13 89.6(2)
F14 P1 F11 90.8(2)
F12 P1 F11 178.7(2)
F13 P1 F11 90.4(2)
F14 P1 F10 178.8(2)
F12 P1 F10 89.6(2)
F13 P1 F10 90.3(2)
F11 P1 F10 89.1(2)
F14 P1 F15 89.52(19)
F12 P1 F15 90.99(19)
F13 P1 F15 179.3(2)
F11 P1 F15 89.0(2)
F10 P1 F15 89.3(2)
F20 P2 F21 93.0(3)
F20 P2 F23 90.1(2)
F21 P2 F23 91.2(2)
F20 P2 F25 89.1(3)
F21 P2 F25 177.3(2)
F23 P2 F25 90.6(2)
F20 P2 F24 90.1(2)
F21 P2 F24 89.1(2)
F23 P2 F24 179.7(2)
F25 P2 F24 89.2(2)
F20 P2 F22 176.2(3)
F21 P2 F22 89.4(3)
F23 P2 F22 92.7(2)
F25 P2 F22 88.4(2)
F24 P2 F22 87.0(2)
F30 P3 F33 90.9(2)
F30 P3 F31 178.6(3)
F33 P3 F31 90.5(2)
F30 P3 F32 90.3(2)
F33 P3 F32 90.4(2)
F31 P3 F32 90.0(3)
F30 P3 F34 89.8(2)
F33 P3 F34 90.4(2)
F31 P3 F34 90.0(3)
F32 P3 F34 179.1(2)
F30 P3 F35 90.3(2)
F33 P3 F35 178.9(2)
F31 P3 F35 88.3(2)
F32 P3 F35 89.6(2)
F34 P3 F35 89.5(2)
F44 P4 F40 89.5(2)
F44 P4 F45 179.3(2)
F40 P4 F45 90.69(19)
F44 P4 F41 90.5(2)
F40 P4 F41 179.5(2)
F45 P4 F41 89.29(18)
F44 P4 F43 90.18(18)
F40 P4 F43 90.1(2)
F45 P4 F43 90.46(17)
F41 P4 F43 89.38(19)
F44 P4 F42 90.04(17)
F40 P4 F42 90.0(2)
F45 P4 F42 89.32(17)
F41 P4 F42 90.5(2)
F43 P4 F42 179.74(19)
N100 C100 C101 170(2)
C301 O300 C303 133.7(16)
O300 C301 C302 128(2)
O300 C301 H30B 105.4
C302 C301 H30B 105.4
O300 C301 H30C 105.4
C302 C301 H30C 105.4
H30B C301 H30C 106.0
C304 C303 O300 129.8(15)
C304 C303 H30G 104.8
O300 C303 H30G 104.8
C304 C303 H30H 104.8
O300 C303 H30H 104.8
H30G C303 H30H 105.8

loop_
_geom_bond_atom_site_label_1
_geom_bond_atom_site_label_2
_geom_bond_distance
Cu1 N2 1.952(3)
Cu1 N8 2.016(4)
Cu1 N3 2.045(4)
Cu1 N1 2.047(4)
Cu1 N7 2.196(4)
N1 C1 1.348(6)
N1 C5 1.359(5)
N2 C10 1.327(5)
N2 C6 1.341(5)
N3 C15 1.345(7)
N3 C11 1.359(6)
C1 C2 1.384(7)
C1 H1A 0.9500
C2 C3 1.379(7)
C2 H2A 0.9500
C3 C4 1.394(6)
C3 H3A 0.9500
C4 C5 1.381(6)
C4 H4A 0.9500
C5 C6 1.485(5)
C6 C7 1.389(6)
C7 C8 1.392(6)
C7 H7A 0.9500
C8 C9 1.388(6)
C8 S1 1.786(4)
C9 C10 1.389(6)
C9 H9A 0.9500
C10 C11 1.482(7)
C11 C12 1.385(7)
C12 C13 1.386(9)
C12 H12A 0.9500
C13 C14 1.393(10)
C13 H13A 0.9500
C14 C15 1.373(9)
C14 H14A 0.9500
C15 H15A 0.9500
S1 S2 2.0375(17)
S2 C23 1.771(4)
Cu2 N5 1.936(3)
Cu2 N10 2.026(4)
Cu2 N4 2.031(4)
Cu2 N6 2.037(4)
Cu2 N9 2.124(4)
N4 C20 1.354(6)
N4 C16 1.354(6)
N5 C21 1.342(5)
N5 C25 1.352(5)
N6 C30 1.334(6)
N6 C26 1.349(5)
C16 C17 1.383(8)
C16 H16A 0.9500
C17 C18 1.372(9)
C17 H17A 0.9500
C18 C19 1.395(7)
C18 H18A 0.9500
C19 C20 1.382(7)
C19 H19A 0.9500
C20 C21 1.486(6)
C21 C22 1.380(6)
C22 C23 1.396(6)
C22 H22A 0.9500
C23 C24 1.397(5)
C24 C25 1.379(5)
C24 H24A 0.9500
C25 C26 1.476(5)
C26 C27 1.387(6)
C27 C28 1.390(6)
C27 H27A 0.9500
C28 C29 1.371(6)
C28 H28A 0.9500
C29 C30 1.397(7)
C29 H29A 0.9500
C30 H30A 0.9500
N7 C36 1.343(7)
N7 C32 1.361(7)
N8 C41 1.338(6)
N8 C37 1.370(6)
C31 C32 1.494(9)
C31 H31A 0.9800
C31 H31B 0.9800
C31 H31C 0.9800
C32 C33 1.403(8)
C33 C34 1.356(12)
C33 H33A 0.9500
C34 C35 1.392(11)
C34 H34A 0.9500
C35 C36 1.394(8)
C35 H35A 0.9500
C36 C37 1.491(7)
C37 C38 1.382(7)
C38 C39 1.365(8)
C38 H38A 0.9500
C39 C40 1.367(8)
C39 H39A 0.9500
C40 C41 1.401(7)
C40 H40A 0.9500
C41 C42 1.502(7)
C42 H42A 0.9800
C42 H42B 0.9800
C42 H42C 0.9800
N9 C48 1.330(8)
N9 C44 1.376(8)
N10 C49 1.346(7)
N10 C53 1.348(7)
C43 C44 1.465(13)
C43 H43A 0.9800
C43 H43B 0.9800
C43 H43C 0.9800
C44 C45 1.340(12)
C45 C46 1.330(16)
C45 H45A 0.9500
C46 C47 1.473(17)
C46 H46A 0.9500
C47 C48 1.428(9)
C47 H47A 0.9500
C48 C49 1.495(9)
C49 C50 1.388(9)
C50 C51 1.354(17)
C50 H50A 0.9500
C51 C52 1.342(16)
C51 H51A 0.9500
C52 C53 1.424(12)
C52 H52A 0.9500
C53 C54 1.489(12)
C54 H54A 0.9800
C54 H54B 0.9800
C54 H54C 0.9800
P1 F14 1.583(3)
P1 F12 1.586(4)
P1 F13 1.591(3)
P1 F11 1.593(4)
P1 F10 1.596(3)
P1 F15 1.597(3)
P2 F20 1.563(4)
P2 F21 1.575(4)
P2 F23 1.592(4)
P2 F25 1.599(4)
P2 F24 1.600(4)
P2 F22 1.606(4)
P3 F30 1.573(4)
P3 F33 1.583(4)
P3 F31 1.590(4)
P3 F32 1.597(4)
P3 F34 1.600(4)
P3 F35 1.607(4)
P4 F44 1.592(3)
P4 F40 1.592(4)
P4 F45 1.600(3)
P4 F41 1.601(3)
P4 F43 1.604(3)
P4 F42 1.608(3)
N100 C100 1.218(19)
C100 C101 1.397(16)
C101 H10A 0.9800
C101 H10B 0.9800
C101 H10C 0.9800
O300 C301 1.398(17)
O300 C303 1.552(16)
C301 C302 1.49(3)
C301 H30B 0.9900
C301 H30C 0.9900
C302 H30D 0.9800
C302 H30E 0.9800
C302 H30F 0.9800
C303 C304 1.34(3)
C303 H30G 0.9900
C303 H30H 0.9900
C304 H30I 0.9800
C304 H30J 0.9800
C304 H30K 0.9800
